data_7235959
loop_
_publ_author_name
'Ru, Jing'
'Zong, Tian-Xiang'
'Ge, Jing-Yuan'
'Yao, Min-Xia'
'Zuo, Jing-Lin'

_publ_section_title
;
 The new dicyanoruthenium(iii) building block with
 2&#x2032;-hydroxyacetophenone imine for heterobimetallic complexes
;
_journal_issue 113
_journal_name_full 'RSC Advances'
_journal_page_first 93470
_journal_paper_doi 10.1039/C5RA15752H
_journal_volume 5
_journal_year 2015
_chemical_formula_sum 'C68 H60 Mn2 N12 O8 Ru2'
_chemical_formula_weight 1485.30
_space_group_IT_number 2
_space_group_name_Hall '-P 1'
_space_group_name_H-M_alt 'P -1'
_symmetry_cell_setting triclinic
_symmetry_space_group_name_H-M 'P -1'
_atom_sites_solution_hydrogens geom
_atom_sites_solution_primary direct
_atom_sites_solution_secondary difmap
_audit_creation_method SHELXL-97
_audit_update_record
;
2015-07-21 deposited with the CCDC.
2015-11-04 downloaded from the CCDC.
;
_cell_angle_alpha 100.154(3)
_cell_angle_beta 103.996(3)
_cell_angle_gamma 94.967(3)
_cell_formula_units_Z 2
_cell_length_a 12.573(2)
_cell_length_b 15.090(3)
_cell_length_c 21.612(4)
_cell_measurement_reflns_used 5143
_cell_measurement_temperature 296(2)
_cell_measurement_theta_max 25.44
_cell_measurement_theta_min 2.22
_cell_volume 3880.3(12)
_computing_cell_refinement 'Bruker SMART'
_computing_data_collection 'Bruker SMART'
_computing_data_reduction 'Bruker SAINT'
_computing_molecular_graphics 'Bruker SHELXTL'
_computing_publication_material 'Bruker SHELXTL'
_computing_structure_refinement 'SHELXL-97 (Sheldrick, 1997)'
_computing_structure_solution 'SHELXS-97 (Sheldrick, 1990)'
_diffrn_ambient_temperature 296(2)
_diffrn_measured_fraction_theta_full 0.988
_diffrn_measured_fraction_theta_max 0.988
_diffrn_measurement_device_type 'Bruker APEX-II CCD'
_diffrn_measurement_method '\f and \w scans'
_diffrn_radiation_monochromator graphite
_diffrn_radiation_source 'fine-focus sealed tube'
_diffrn_radiation_type MoK\a
_diffrn_radiation_wavelength 0.71073
_diffrn_reflns_av_R_equivalents 0.0582
_diffrn_reflns_av_sigmaI/netI 0.0894
_diffrn_reflns_limit_h_max 14
_diffrn_reflns_limit_h_min -14
_diffrn_reflns_limit_k_max 17
_diffrn_reflns_limit_k_min -17
_diffrn_reflns_limit_l_max 23
_diffrn_reflns_limit_l_min -25
_diffrn_reflns_number 28699
_diffrn_reflns_theta_full 25.01
_diffrn_reflns_theta_max 25.01
_diffrn_reflns_theta_min 0.99
_exptl_absorpt_coefficient_mu 0.754
_exptl_absorpt_correction_T_max 0.8700
_exptl_absorpt_correction_T_min 0.8109
_exptl_absorpt_correction_type multi-scan
_exptl_absorpt_process_details sadabs
_exptl_crystal_colour dark-green
_exptl_crystal_density_diffrn 1.271
_exptl_crystal_density_method 'not measured'
_exptl_crystal_description block
_exptl_crystal_F_000 1508
_exptl_crystal_size_max 0.29
_exptl_crystal_size_mid 0.26
_exptl_crystal_size_min 0.19
_platon_squeeze_details
;
;
_refine_diff_density_max 1.576
_refine_diff_density_min -0.610
_refine_diff_density_rms 0.105
_refine_ls_extinction_method none
_refine_ls_goodness_of_fit_ref 0.919
_refine_ls_hydrogen_treatment mixed
_refine_ls_matrix_type full
_refine_ls_number_parameters 836
_refine_ls_number_reflns 13506
_refine_ls_number_restraints 0
_refine_ls_restrained_S_all 0.919
_refine_ls_R_factor_all 0.0814
_refine_ls_R_factor_gt 0.0557
_refine_ls_shift/su_max 0.003
_refine_ls_shift/su_mean 0.001
_refine_ls_structure_factor_coef Fsqd
_refine_ls_weighting_details 'calc w=1/[\s^2^(Fo^2^)+(0.0915P)^2^+0.0000P] where P=(Fo^2^+2Fc^2^)/3'
_refine_ls_weighting_scheme calc
_refine_ls_wR_factor_gt 0.1452
_refine_ls_wR_factor_ref 0.1586
_reflns_number_gt 8844
_reflns_number_total 13506
_reflns_threshold_expression >2sigma(I)
_cod_data_source_file c5ra15752h2.cif
_cod_data_source_block 20131216c
_cod_depositor_comments
;
The following automatic conversions were performed:

data item '_symmetry_cell_setting' value 'Triclinic' was changed to
'triclinic' in accordance with the
/home/saulius/struct/COD-crude-data/automatic-downloads/DataCite-retrospective/RSC/depositions/lib/dictionaries/cif_core.dic
dictionary named 'cif_core.dic' version 2.4.2 last updated on
2011-04-26.

Automatic conversion script
Id: cif_fix_values 6909 2019-04-08 15:41:33Z antanas 
;
_cod_original_cell_volume 3880.5(11)
_cod_original_sg_symbol_H-M 'P-1   '
_cod_database_code 7235959

loop_
_symmetry_equiv_pos_as_xyz
'x, y, z'
'-x, -y, -z'

loop_
_atom_site_label
_atom_site_type_symbol
_atom_site_fract_x
_atom_site_fract_y
_atom_site_fract_z
_atom_site_U_iso_or_equiv
_atom_site_adp_type
_atom_site_occupancy
_atom_site_symmetry_multiplicity
_atom_site_calc_flag
_atom_site_refinement_flags
C1 C 1.2247(4) 1.0064(4) 0.9863(2) 0.0532(14) Uani 1 1 d .
C2 C 1.3066(4) 0.9515(4) 0.9738(3) 0.0614(16) Uani 1 1 d .
H2 H 1.3103 0.8965 0.9874 0.074 Uiso 1 1 calc R
C3 C 1.3805(5) 0.9807(6) 0.9412(3) 0.082(2) Uani 1 1 d .
H3 H 1.4326 0.9442 0.9316 0.098 Uiso 1 1 calc R
C4 C 1.3774(6) 1.0636(6) 0.9230(3) 0.080(2) Uani 1 1 d .
H4 H 1.4260 1.0819 0.8999 0.096 Uiso 1 1 calc R
C5 C 1.3054(5) 1.1179(5) 0.9382(3) 0.0656(17) Uani 1 1 d .
H5 H 1.3072 1.1744 0.9266 0.079 Uiso 1 1 calc R
C6 C 1.2261(4) 1.0932(4) 0.9712(2) 0.0493(13) Uani 1 1 d .
C7 C 1.1542(5) 1.1572(4) 0.9895(2) 0.0533(14) Uani 1 1 d .
C8 C 1.1848(5) 1.2569(4) 0.9950(3) 0.0700(17) Uani 1 1 d .
H8A H 1.1216 1.2875 0.9972 0.105 Uiso 1 1 calc R
H8B H 1.2088 1.2668 0.9575 0.105 Uiso 1 1 calc R
H8C H 1.2435 1.2804 1.0337 0.105 Uiso 1 1 calc R
C9 C 0.9852(4) 0.9715(3) 0.9014(2) 0.0389(11) Uani 1 1 d .
C10 C 0.9769(4) 0.7358(3) 0.8170(2) 0.0459(12) Uani 1 1 d .
C11 C 0.9172(5) 0.6749(4) 0.8430(3) 0.0570(14) Uani 1 1 d .
H11 H 0.8410 0.6613 0.8261 0.068 Uiso 1 1 calc R
C12 C 0.9677(6) 0.6358(4) 0.8918(3) 0.0701(17) Uani 1 1 d .
H12 H 0.9254 0.5949 0.9068 0.084 Uiso 1 1 calc R
C13 C 1.0783(7) 0.6543(5) 0.9196(3) 0.0789(19) Uani 1 1 d .
H13 H 1.1109 0.6284 0.9543 0.095 Uiso 1 1 calc R
C14 C 1.1409(6) 0.7119(5) 0.8959(3) 0.0744(19) Uani 1 1 d .
H14 H 1.2171 0.7235 0.9135 0.089 Uiso 1 1 calc R
C15 C 1.0914(5) 0.7533(4) 0.8454(3) 0.0538(14) Uani 1 1 d .
C16 C 1.1628(5) 0.8132(4) 0.8209(3) 0.0539(14) Uani 1 1 d .
H16 H 1.2388 0.8145 0.8361 0.065 Uiso 1 1 calc R
C17 C 1.2053(4) 0.9234(4) 0.7596(3) 0.0537(14) Uani 1 1 d .
H17A H 1.2790 0.9323 0.7889 0.064 Uiso 1 1 calc R
H17B H 1.2097 0.8968 0.7162 0.064 Uiso 1 1 calc R
C18 C 1.1621(4) 1.0106(4) 0.7595(3) 0.0530(14) Uani 1 1 d .
H18A H 1.1993 1.0471 0.7362 0.064 Uiso 1 1 calc R
H18B H 1.1739 1.0442 0.8038 0.064 Uiso 1 1 calc R
C19 C 0.9949(4) 1.0393(4) 0.6889(2) 0.0483(13) Uani 1 1 d .
H19 H 1.0388 1.0866 0.6809 0.058 Uiso 1 1 calc R
C20 C 0.8781(5) 1.0267(4) 0.6580(2) 0.0500(13) Uani 1 1 d .
C21 C 0.8385(6) 1.0836(4) 0.6144(3) 0.0698(17) Uani 1 1 d .
H21 H 0.8884 1.1254 0.6054 0.084 Uiso 1 1 calc R
C22 C 0.7304(6) 1.0784(5) 0.5862(3) 0.0763(19) Uani 1 1 d .
H22 H 0.7061 1.1154 0.5570 0.092 Uiso 1 1 calc R
C23 C 0.6544(5) 1.0180(4) 0.6003(3) 0.0647(16) Uani 1 1 d .
H23 H 0.5792 1.0162 0.5813 0.078 Uiso 1 1 calc R
C24 C 0.6882(5) 0.9618(4) 0.6412(3) 0.0576(15) Uani 1 1 d .
H24 H 0.6356 0.9220 0.6500 0.069 Uiso 1 1 calc R
C25 C 0.8015(4) 0.9618(4) 0.6710(2) 0.0444(12) Uani 1 1 d .
C26 C 0.9632(4) 0.7813(3) 0.5915(2) 0.0411(11) Uani 1 1 d .
C27 C 0.7292(4) 0.6202(3) 0.4558(2) 0.0465(12) Uani 1 1 d .
C28 C 0.6882(5) 0.5281(4) 0.4375(3) 0.0728(18) Uani 1 1 d .
H28 H 0.7378 0.4860 0.4427 0.087 Uiso 1 1 calc R
C29 C 0.5787(6) 0.4973(6) 0.4123(4) 0.096(2) Uani 1 1 d .
H29 H 0.5554 0.4355 0.3960 0.115 Uiso 1 1 calc R
C30 C 0.5016(6) 0.5580(6) 0.4108(4) 0.095(2) Uani 1 1 d .
H30 H 0.4263 0.5374 0.3996 0.114 Uiso 1 1 calc R
C31 C 0.5404(5) 0.6507(5) 0.4267(3) 0.0721(18) Uani 1 1 d .
H31 H 0.4893 0.6917 0.4216 0.087 Uiso 1 1 calc R
C32 C 0.6525(4) 0.6845(4) 0.4499(3) 0.0513(13) Uani 1 1 d .
C33 C 0.6840(4) 0.7833(4) 0.4680(2) 0.0461(12) Uani 1 1 d .
C34 C 0.5957(5) 0.8433(4) 0.4640(3) 0.0728(18) Uani 1 1 d .
H34A H 0.6288 0.9054 0.4807 0.109 Uiso 1 1 calc R
H34B H 0.5470 0.8269 0.4894 0.109 Uiso 1 1 calc R
H34C H 0.5545 0.8364 0.4195 0.109 Uiso 1 1 calc R
C35 C 1.1186(4) 0.8993(3) 0.5405(2) 0.0368(11) Uani 1 1 d .
C36 C 1.1511(4) 0.9908(3) 0.5723(2) 0.0412(11) Uani 1 1 d .
H36 H 1.1012 1.0324 0.5659 0.049 Uiso 1 1 calc R
C37 C 1.2547(4) 1.0192(4) 0.6123(3) 0.0510(13) Uani 1 1 d .
H37 H 1.2736 1.0792 0.6347 0.061 Uiso 1 1 calc R
C38 C 1.3315(4) 0.9596(4) 0.6198(3) 0.0572(15) Uani 1 1 d .
H38 H 1.4027 0.9800 0.6461 0.069 Uiso 1 1 calc R
C39 C 1.3035(4) 0.8707(4) 0.5887(3) 0.0512(13) Uani 1 1 d .
H39 H 1.3564 0.8313 0.5938 0.061 Uiso 1 1 calc R
C40 C 1.1943(4) 0.8371(3) 0.5487(2) 0.0402(11) Uani 1 1 d .
C41 C 1.1716(4) 0.7419(3) 0.5156(2) 0.0444(12) Uani 1 1 d .
C42 C 1.2633(5) 0.6897(4) 0.5076(3) 0.0668(17) Uani 1 1 d .
H42A H 1.2337 0.6285 0.4851 0.100 Uiso 1 1 calc R
H42B H 1.3104 0.6890 0.5496 0.100 Uiso 1 1 calc R
H42C H 1.3053 0.7177 0.4828 0.100 Uiso 1 1 calc R
C43 C 0.8864(4) 0.7470(3) 0.3904(3) 0.0476(13) Uani 1 1 d .
C44 C 0.9492(4) 0.7478(4) 0.1773(2) 0.0466(12) Uani 1 1 d .
C45 C 1.0118(4) 0.8156(4) 0.1571(3) 0.0560(14) Uani 1 1 d .
H45 H 0.9987 0.8757 0.1648 0.067 Uiso 1 1 calc R
C46 C 1.0921(5) 0.7911(5) 0.1261(4) 0.078(2) Uani 1 1 d .
H46 H 1.1330 0.8351 0.1129 0.094 Uiso 1 1 calc R
C47 C 1.1124(6) 0.7009(6) 0.1144(5) 0.100(3) Uani 1 1 d .
H47 H 1.1663 0.6851 0.0932 0.120 Uiso 1 1 calc R
C48 C 1.0556(6) 0.6381(5) 0.1331(4) 0.089(2) Uani 1 1 d .
H48 H 1.0700 0.5784 0.1241 0.107 Uiso 1 1 calc R
C49 C 0.9736(5) 0.6570(4) 0.1663(3) 0.0572(14) Uani 1 1 d .
C50 C 0.9205(5) 0.5872(4) 0.1873(3) 0.0635(16) Uani 1 1 d .
H50 H 0.9446 0.5306 0.1805 0.076 Uiso 1 1 calc R
C51 C 0.7809(9) 0.5150(5) 0.2282(5) 0.122(4) Uani 1 1 d .
H51A H 0.7398 0.4763 0.1871 0.146 Uiso 1 1 calc R
H51B H 0.8340 0.4806 0.2505 0.146 Uiso 1 1 calc R
C52 C 0.7078(6) 0.5377(5) 0.2659(5) 0.096(3) Uani 1 1 d .
H52A H 0.7456 0.5431 0.3115 0.115 Uiso 1 1 calc R
H52B H 0.6465 0.4891 0.2546 0.115 Uiso 1 1 calc R
C53 C 0.5733(5) 0.6372(4) 0.2705(3) 0.0622(16) Uani 1 1 d .
H53 H 0.5344 0.5932 0.2847 0.075 Uiso 1 1 calc R
C54 C 0.5272(4) 0.7192(4) 0.2646(3) 0.0535(14) Uani 1 1 d .
C55 C 0.4237(5) 0.7252(5) 0.2768(3) 0.0703(18) Uani 1 1 d .
H55 H 0.3901 0.6767 0.2895 0.084 Uiso 1 1 calc R
C56 C 0.3693(6) 0.7993(6) 0.2708(4) 0.087(2) Uani 1 1 d .
H56 H 0.2992 0.8002 0.2777 0.104 Uiso 1 1 calc R
C57 C 0.4215(5) 0.8733(5) 0.2540(3) 0.0730(19) Uani 1 1 d .
H57 H 0.3871 0.9250 0.2506 0.088 Uiso 1 1 calc R
C58 C 0.5222(4) 0.8696(4) 0.2428(3) 0.0574(15) Uani 1 1 d .
H58 H 0.5553 0.9192 0.2310 0.069 Uiso 1 1 calc R
C59 C 0.5794(4) 0.7937(4) 0.2482(2) 0.0504(14) Uani 1 1 d .
C60 C 0.6053(4) 0.5875(4) 0.0796(2) 0.0493(13) Uani 1 1 d .
C61 C 0.3838(4) 0.4808(4) 0.1017(3) 0.0483(13) Uani 1 1 d .
C62 C 0.3176(5) 0.5195(4) 0.1401(3) 0.0661(17) Uani 1 1 d .
H62 H 0.2761 0.5636 0.1258 0.079 Uiso 1 1 calc R
C63 C 0.3110(6) 0.4963(5) 0.1966(4) 0.079(2) Uani 1 1 d .
H63 H 0.2651 0.5231 0.2201 0.095 Uiso 1 1 calc R
C64 C 0.3731(6) 0.4324(6) 0.2188(3) 0.080(2) Uani 1 1 d .
H64 H 0.3732 0.4193 0.2593 0.096 Uiso 1 1 calc R
C65 C 0.4335(5) 0.3886(5) 0.1833(3) 0.0732(18) Uani 1 1 d .
H65 H 0.4699 0.3419 0.1976 0.088 Uiso 1 1 calc R
C66 C 0.4427(4) 0.4131(4) 0.1232(3) 0.0501(13) Uani 1 1 d .
C67 C 0.5085(4) 0.3608(4) 0.0858(3) 0.0516(13) Uani 1 1 d .
C68 C 0.5389(6) 0.2729(5) 0.1006(4) 0.089(2) Uani 1 1 d .
H68A H 0.5762 0.2455 0.0699 0.134 Uiso 1 1 calc R
H68B H 0.4731 0.2332 0.0978 0.134 Uiso 1 1 calc R
H68C H 0.5869 0.2828 0.1439 0.134 Uiso 1 1 calc R
Mn1 Mn 0.97281(6) 0.87884(5) 0.74608(3) 0.03927(19) Uani 1 1 d .
Mn2 Mn 0.76508(6) 0.70334(5) 0.22810(3) 0.03967(19) Uani 1 1 d .
N1 N 1.0648(3) 1.1298(3) 1.00369(19) 0.0476(10) Uani 1 1 d .
H1 H 1.0278 1.1716 1.0163 0.057 Uiso 1 1 calc R
N2 N 0.9794(3) 0.9535(3) 0.8469(2) 0.0483(10) Uani 1 1 d .
N3 N 1.0427(3) 0.9897(3) 0.72686(19) 0.0423(10) Uani 1 1 d .
N4 N 1.1299(3) 0.8626(3) 0.7812(2) 0.0436(10) Uani 1 1 d .
N5 N 0.9804(4) 0.8002(3) 0.6463(2) 0.0523(11) Uani 1 1 d .
N6 N 0.7872(3) 0.8187(3) 0.48775(19) 0.0458(10) Uani 1 1 d .
H6 H 0.7980 0.8766 0.5018 0.055 Uiso 1 1 calc R
N7 N 1.0691(3) 0.7035(3) 0.49181(19) 0.0450(10) Uani 1 1 d .
H7 H 1.0602 0.6468 0.4741 0.054 Uiso 1 1 calc R
N8 N 0.8626(4) 0.7406(3) 0.3352(2) 0.0606(13) Uani 1 1 d .
N9 N 0.6665(4) 0.6192(3) 0.2573(2) 0.0515(11) Uani 1 1 d .
N10 N 0.8407(4) 0.5945(3) 0.2152(2) 0.0586(12) Uani 1 1 d .
N11 N 0.6601(4) 0.6400(3) 0.1231(2) 0.0648(13) Uani 1 1 d .
N12 N 0.5371(3) 0.3907(3) 0.0393(2) 0.0505(11) Uani 1 1 d .
H12A H 0.5796 0.3586 0.0218 0.061 Uiso 1 1 calc R
O1 O 1.1542(3) 0.9711(3) 1.01549(17) 0.0511(9) Uani 1 1 d .
O2 O 0.8293(3) 0.9062(2) 0.70928(17) 0.0490(9) Uani 1 1 d .
O3 O 0.9228(3) 0.7701(2) 0.76792(17) 0.0500(9) Uani 1 1 d .
O4 O 0.8373(3) 0.6409(2) 0.48161(17) 0.0469(8) Uani 1 1 d .
O5 O 1.0156(3) 0.8787(2) 0.50176(15) 0.0411(8) Uani 1 1 d .
O6 O 0.6769(3) 0.7969(2) 0.23684(18) 0.0510(9) Uani 1 1 d .
O7 O 0.8707(3) 0.7738(2) 0.20309(16) 0.0482(9) Uani 1 1 d .
O8 O 0.3822(3) 0.5088(2) 0.04661(17) 0.0494(9) Uani 1 1 d .
Ru1 Ru 1.0000 1.0000 1.0000 0.03879(15) Uani 1 2 d S
Ru2 Ru 0.92731(3) 0.76007(3) 0.491039(17) 0.03755(13) Uani 1 1 d .
Ru3 Ru 0.5000 0.5000 0.0000 0.04004(16) Uani 1 2 d S

loop_
_atom_site_aniso_label
_atom_site_aniso_U_11
_atom_site_aniso_U_22
_atom_site_aniso_U_33
_atom_site_aniso_U_23
_atom_site_aniso_U_13
_atom_site_aniso_U_12
C1 0.046(3) 0.073(4) 0.029(3) 0.000(3) 0.003(2) -0.013(3)
C2 0.046(3) 0.073(4) 0.062(4) 0.009(3) 0.012(3) 0.009(3)
C3 0.049(4) 0.108(6) 0.075(5) -0.008(4) 0.016(3) 0.004(4)
C4 0.068(4) 0.100(6) 0.077(5) 0.014(4) 0.037(4) -0.013(4)
C5 0.054(3) 0.076(5) 0.061(4) 0.006(3) 0.019(3) -0.021(3)
C6 0.055(3) 0.052(4) 0.037(3) 0.009(2) 0.010(2) -0.010(3)
C7 0.060(3) 0.058(4) 0.037(3) 0.005(2) 0.013(2) -0.007(3)
C8 0.088(5) 0.050(4) 0.069(4) 0.018(3) 0.017(3) -0.006(3)
C9 0.046(3) 0.036(3) 0.034(3) 0.007(2) 0.012(2) -0.003(2)
C10 0.057(3) 0.041(3) 0.038(3) 0.002(2) 0.014(2) 0.003(2)
C11 0.064(4) 0.054(4) 0.050(3) 0.019(3) 0.010(3) -0.008(3)
C12 0.088(5) 0.053(4) 0.075(5) 0.028(3) 0.024(4) -0.002(3)
C13 0.105(6) 0.070(5) 0.062(4) 0.031(4) 0.011(4) 0.010(4)
C14 0.067(4) 0.074(5) 0.081(5) 0.037(4) 0.004(3) 0.003(3)
C15 0.059(3) 0.050(3) 0.050(3) 0.008(3) 0.014(3) -0.001(3)
C16 0.049(3) 0.061(4) 0.049(3) 0.010(3) 0.010(3) 0.004(3)
C17 0.046(3) 0.062(4) 0.051(3) 0.005(3) 0.021(2) -0.008(3)
C18 0.054(3) 0.053(4) 0.047(3) 0.009(3) 0.013(2) -0.014(3)
C19 0.062(3) 0.049(3) 0.039(3) 0.012(2) 0.023(3) -0.003(3)
C20 0.066(4) 0.049(3) 0.037(3) 0.006(2) 0.020(3) 0.000(3)
C21 0.091(5) 0.066(4) 0.063(4) 0.027(3) 0.030(4) 0.011(4)
C22 0.093(5) 0.087(5) 0.065(4) 0.041(4) 0.027(4) 0.031(4)
C23 0.073(4) 0.073(4) 0.049(4) 0.020(3) 0.008(3) 0.023(3)
C24 0.058(3) 0.066(4) 0.050(3) 0.012(3) 0.015(3) 0.009(3)
C25 0.053(3) 0.051(3) 0.030(3) 0.004(2) 0.014(2) 0.009(2)
C26 0.049(3) 0.029(3) 0.045(3) 0.006(2) 0.016(2) -0.004(2)
C27 0.058(3) 0.038(3) 0.040(3) 0.012(2) 0.009(2) -0.008(2)
C28 0.066(4) 0.053(4) 0.082(5) 0.011(3) -0.002(3) -0.018(3)
C29 0.067(5) 0.070(5) 0.129(7) 0.010(5) 0.006(4) -0.027(4)
C30 0.068(5) 0.086(6) 0.112(6) 0.027(5) -0.004(4) -0.034(4)
C31 0.053(4) 0.074(5) 0.082(5) 0.021(4) 0.008(3) -0.011(3)
C32 0.049(3) 0.058(4) 0.045(3) 0.014(3) 0.014(2) -0.009(3)
C33 0.048(3) 0.054(3) 0.036(3) 0.007(2) 0.013(2) 0.002(2)
C34 0.062(4) 0.063(4) 0.088(5) 0.004(4) 0.022(3) -0.001(3)
C35 0.040(3) 0.037(3) 0.034(3) 0.010(2) 0.011(2) -0.005(2)
C36 0.042(3) 0.041(3) 0.041(3) 0.011(2) 0.010(2) 0.001(2)
C37 0.060(3) 0.034(3) 0.048(3) -0.004(2) 0.008(3) -0.009(2)
C38 0.047(3) 0.055(4) 0.058(4) 0.007(3) 0.004(3) -0.016(3)
C39 0.045(3) 0.055(4) 0.049(3) 0.013(3) 0.005(2) 0.001(2)
C40 0.047(3) 0.043(3) 0.027(2) 0.009(2) 0.005(2) -0.005(2)
C41 0.049(3) 0.040(3) 0.042(3) 0.013(2) 0.006(2) 0.005(2)
C42 0.068(4) 0.053(4) 0.082(5) 0.015(3) 0.021(3) 0.016(3)
C43 0.047(3) 0.036(3) 0.051(4) -0.001(2) 0.010(2) -0.013(2)
C44 0.046(3) 0.053(3) 0.037(3) 0.005(2) 0.008(2) 0.002(2)
C45 0.054(3) 0.054(4) 0.068(4) 0.019(3) 0.026(3) 0.006(3)
C46 0.060(4) 0.082(5) 0.106(6) 0.028(4) 0.045(4) 0.003(3)
C47 0.086(5) 0.100(6) 0.150(8) 0.045(6) 0.080(5) 0.032(5)
C48 0.101(5) 0.064(5) 0.128(7) 0.029(4) 0.063(5) 0.036(4)
C49 0.060(3) 0.047(3) 0.071(4) 0.017(3) 0.023(3) 0.016(3)
C50 0.077(4) 0.048(4) 0.075(4) 0.019(3) 0.027(3) 0.026(3)
C51 0.176(9) 0.065(5) 0.174(10) 0.068(6) 0.101(8) 0.035(6)
C52 0.082(5) 0.074(5) 0.154(8) 0.047(5) 0.060(5) -0.003(4)
C53 0.072(4) 0.058(4) 0.060(4) 0.016(3) 0.027(3) -0.007(3)
C54 0.050(3) 0.059(4) 0.044(3) -0.003(3) 0.013(2) -0.011(3)
C55 0.060(4) 0.076(5) 0.069(4) -0.006(3) 0.026(3) -0.010(3)
C56 0.065(4) 0.096(6) 0.094(5) -0.012(4) 0.037(4) -0.001(4)
C57 0.065(4) 0.073(5) 0.074(4) -0.006(4) 0.019(3) 0.011(3)
C58 0.055(3) 0.052(4) 0.057(4) -0.006(3) 0.015(3) 0.000(3)
C59 0.047(3) 0.054(4) 0.036(3) -0.010(2) 0.002(2) -0.006(3)
C60 0.056(3) 0.048(3) 0.037(3) 0.010(2) 0.003(2) 0.000(3)
C61 0.039(3) 0.045(3) 0.049(3) -0.001(2) 0.004(2) -0.015(2)
C62 0.072(4) 0.058(4) 0.070(4) 0.006(3) 0.033(3) -0.009(3)
C63 0.090(5) 0.074(5) 0.073(5) -0.003(4) 0.043(4) -0.013(4)
C64 0.079(5) 0.103(6) 0.054(4) 0.009(4) 0.026(4) -0.021(4)
C65 0.062(4) 0.086(5) 0.069(4) 0.029(4) 0.012(3) -0.010(3)
C66 0.041(3) 0.054(4) 0.047(3) 0.003(3) 0.007(2) -0.014(2)
C67 0.048(3) 0.051(4) 0.052(3) 0.019(3) 0.002(2) 0.001(2)
C68 0.089(5) 0.086(6) 0.111(6) 0.051(5) 0.034(4) 0.025(4)
Mn1 0.0435(4) 0.0425(5) 0.0286(4) 0.0053(3) 0.0092(3) -0.0072(3)
Mn2 0.0447(4) 0.0382(4) 0.0304(4) 0.0019(3) 0.0065(3) -0.0047(3)
N1 0.058(3) 0.047(3) 0.039(2) 0.008(2) 0.018(2) 0.001(2)
N2 0.056(3) 0.051(3) 0.034(2) 0.0033(19) 0.0105(19) -0.003(2)
N3 0.050(2) 0.041(2) 0.034(2) 0.0018(19) 0.0163(18) -0.0059(19)
N4 0.045(2) 0.046(3) 0.037(2) 0.005(2) 0.0096(18) -0.0034(19)
N5 0.070(3) 0.054(3) 0.027(2) 0.001(2) 0.011(2) -0.006(2)
N6 0.061(3) 0.035(2) 0.036(2) 0.0010(18) 0.0113(19) -0.002(2)
N7 0.064(3) 0.032(2) 0.038(2) 0.0025(18) 0.016(2) 0.000(2)
N8 0.076(3) 0.074(4) 0.017(2) 0.007(2) -0.003(2) -0.021(3)
N9 0.051(3) 0.044(3) 0.057(3) 0.016(2) 0.011(2) -0.008(2)
N10 0.071(3) 0.050(3) 0.068(3) 0.024(2) 0.032(3) 0.013(2)
N11 0.078(3) 0.057(3) 0.040(3) -0.003(2) -0.006(2) -0.010(3)
N12 0.050(3) 0.047(3) 0.046(3) 0.002(2) 0.003(2) 0.007(2)
O1 0.053(2) 0.058(2) 0.046(2) 0.0152(18) 0.0153(17) 0.0114(18)
O2 0.051(2) 0.053(2) 0.044(2) 0.0223(18) 0.0090(16) -0.0006(17)
O3 0.050(2) 0.054(2) 0.040(2) 0.0146(17) 0.0035(16) -0.0090(17)
O4 0.050(2) 0.037(2) 0.049(2) 0.0050(16) 0.0092(16) -0.0026(15)
O5 0.0440(19) 0.0354(19) 0.0377(18) 0.0080(14) 0.0019(14) -0.0036(14)
O6 0.043(2) 0.042(2) 0.064(2) 0.0023(17) 0.0166(17) -0.0040(15)
O7 0.061(2) 0.041(2) 0.046(2) 0.0085(16) 0.0233(17) 0.0011(16)
O8 0.050(2) 0.056(2) 0.042(2) 0.0095(17) 0.0106(16) 0.0098(17)
Ru1 0.0463(3) 0.0428(3) 0.0265(3) 0.0050(2) 0.0121(2) -0.0012(2)
Ru2 0.0449(2) 0.0356(2) 0.0264(2) 0.00196(16) 0.00574(16) -0.00628(17)
Ru3 0.0418(3) 0.0397(3) 0.0305(3) -0.0003(2) 0.0014(2) 0.0001(2)

loop_
_atom_type_symbol
_atom_type_description
_atom_type_scat_dispersion_real
_atom_type_scat_dispersion_imag
_atom_type_scat_source
C C 0.0033 0.0016 'International Tables Vol C Tables 4.2.6.8 and 6.1.1.4'
H H 0.0000 0.0000 'International Tables Vol C Tables 4.2.6.8 and 6.1.1.4'
N N 0.0061 0.0033 'International Tables Vol C Tables 4.2.6.8 and 6.1.1.4'
O O 0.0106 0.0060 'International Tables Vol C Tables 4.2.6.8 and 6.1.1.4'
Mn Mn 0.3368 0.7283 'International Tables Vol C Tables 4.2.6.8 and 6.1.1.4'
Ru Ru -1.2594 0.8363 'International Tables Vol C Tables 4.2.6.8 and 6.1.1.4'

loop_
_geom_angle_atom_site_label_1
_geom_angle_atom_site_label_2
_geom_angle_atom_site_label_3
_geom_angle
_geom_angle_site_symmetry_1
_geom_angle_site_symmetry_3
O1 C1 C6 124.8(5) . .
O1 C1 C2 115.2(6) . .
C6 C1 C2 119.9(5) . .
C3 C2 C1 119.4(7) . .
C3 C2 H2 120.3 . .
C1 C2 H2 120.3 . .
C4 C3 C2 120.3(6) . .
C4 C3 H3 119.8 . .
C2 C3 H3 119.8 . .
C5 C4 C3 120.6(6) . .
C5 C4 H4 119.7 . .
C3 C4 H4 119.7 . .
C4 C5 C6 122.8(7) . .
C4 C5 H5 118.6 . .
C6 C5 H5 118.6 . .
C1 C6 C5 116.7(5) . .
C1 C6 C7 123.1(5) . .
C5 C6 C7 120.2(6) . .
N1 C7 C6 120.7(5) . .
N1 C7 C8 118.7(5) . .
C6 C7 C8 120.5(5) . .
C7 C8 H8A 109.5 . .
C7 C8 H8B 109.5 . .
H8A C8 H8B 109.5 . .
C7 C8 H8C 109.5 . .
H8A C8 H8C 109.5 . .
H8B C8 H8C 109.5 . .
N2 C9 Ru1 177.7(5) . .
O3 C10 C15 125.4(5) . .
O3 C10 C11 118.9(5) . .
C15 C10 C11 115.7(5) . .
C12 C11 C10 121.9(6) . .
C12 C11 H11 119.1 . .
C10 C11 H11 119.1 . .
C11 C12 C13 122.0(6) . .
C11 C12 H12 119.0 . .
C13 C12 H12 119.0 . .
C12 C13 C14 118.9(6) . .
C12 C13 H13 120.6 . .
C14 C13 H13 120.6 . .
C13 C14 C15 120.5(6) . .
C13 C14 H14 119.7 . .
C15 C14 H14 119.7 . .
C14 C15 C10 121.0(5) . .
C14 C15 C16 118.3(5) . .
C10 C15 C16 120.6(5) . .
N4 C16 C15 125.6(5) . .
N4 C16 H16 117.2 . .
C15 C16 H16 117.2 . .
C18 C17 N4 108.2(4) . .
C18 C17 H17A 110.1 . .
N4 C17 H17A 110.1 . .
C18 C17 H17B 110.1 . .
N4 C17 H17B 110.1 . .
H17A C17 H17B 108.4 . .
C17 C18 N3 106.9(4) . .
C17 C18 H18A 110.3 . .
N3 C18 H18A 110.3 . .
C17 C18 H18B 110.3 . .
N3 C18 H18B 110.3 . .
H18A C18 H18B 108.6 . .
N3 C19 C20 124.5(5) . .
N3 C19 H19 117.8 . .
C20 C19 H19 117.8 . .
C21 C20 C25 119.3(5) . .
C21 C20 C19 117.9(5) . .
C25 C20 C19 122.8(5) . .
C22 C21 C20 121.1(6) . .
C22 C21 H21 119.4 . .
C20 C21 H21 119.4 . .
C21 C22 C23 120.3(6) . .
C21 C22 H22 119.8 . .
C23 C22 H22 119.8 . .
C24 C23 C22 120.8(6) . .
C24 C23 H23 119.6 . .
C22 C23 H23 119.6 . .
C23 C24 C25 121.7(6) . .
C23 C24 H24 119.1 . .
C25 C24 H24 119.1 . .
O2 C25 C24 119.2(5) . .
O2 C25 C20 124.0(5) . .
C24 C25 C20 116.7(5) . .
N5 C26 Ru2 174.1(5) . .
O4 C27 C28 116.4(5) . .
O4 C27 C32 125.1(5) . .
C28 C27 C32 118.4(5) . .
C29 C28 C27 122.7(7) . .
C29 C28 H28 118.7 . .
C27 C28 H28 118.7 . .
C28 C29 C30 119.9(7) . .
C28 C29 H29 120.0 . .
C30 C29 H29 120.0 . .
C29 C30 C31 118.2(7) . .
C29 C30 H30 120.9 . .
C31 C30 H30 120.9 . .
C30 C31 C32 122.7(7) . .
C30 C31 H31 118.7 . .
C32 C31 H31 118.7 . .
C31 C32 C27 117.5(6) . .
C31 C32 C33 118.2(5) . .
C27 C32 C33 124.2(5) . .
N6 C33 C32 121.0(5) . .
N6 C33 C34 119.8(5) . .
C32 C33 C34 119.2(5) . .
C33 C34 H34A 109.5 . .
C33 C34 H34B 109.5 . .
H34A C34 H34B 109.5 . .
C33 C34 H34C 109.5 . .
H34A C34 H34C 109.5 . .
H34B C34 H34C 109.5 . .
O5 C35 C40 124.2(4) . .
O5 C35 C36 116.1(4) . .
C40 C35 C36 119.7(4) . .
C37 C36 C35 120.8(5) . .
C37 C36 H36 119.6 . .
C35 C36 H36 119.6 . .
C36 C37 C38 120.5(5) . .
C36 C37 H37 119.8 . .
C38 C37 H37 119.8 . .
C39 C38 C37 120.2(5) . .
C39 C38 H38 119.9 . .
C37 C38 H38 119.9 . .
C38 C39 C40 121.2(5) . .
C38 C39 H39 119.4 . .
C40 C39 H39 119.4 . .
C35 C40 C39 117.5(5) . .
C35 C40 C41 124.4(4) . .
C39 C40 C41 117.9(5) . .
N7 C41 C40 119.2(4) . .
N7 C41 C42 120.2(5) . .
C40 C41 C42 120.5(5) . .
C41 C42 H42A 109.5 . .
C41 C42 H42B 109.5 . .
H42A C42 H42B 109.5 . .
C41 C42 H42C 109.5 . .
H42A C42 H42C 109.5 . .
H42B C42 H42C 109.5 . .
N8 C43 Ru2 179.0(5) . .
O7 C44 C45 116.8(5) . .
O7 C44 C49 124.5(5) . .
C45 C44 C49 118.6(5) . .
C46 C45 C44 119.5(5) . .
C46 C45 H45 120.2 . .
C44 C45 H45 120.2 . .
C45 C46 C47 120.6(6) . .
C45 C46 H46 119.7 . .
C47 C46 H46 119.7 . .
C48 C47 C46 120.3(6) . .
C48 C47 H47 119.8 . .
C46 C47 H47 119.8 . .
C47 C48 C49 123.1(6) . .
C47 C48 H48 118.5 . .
C49 C48 H48 118.5 . .
C50 C49 C48 119.6(5) . .
C50 C49 C44 122.6(5) . .
C48 C49 C44 117.8(5) . .
N10 C50 C49 125.7(5) . .
N10 C50 H50 117.2 . .
C49 C50 H50 117.2 . .
C52 C51 N10 113.1(6) . .
C52 C51 H51A 109.0 . .
N10 C51 H51A 109.0 . .
C52 C51 H51B 109.0 . .
N10 C51 H51B 109.0 . .
H51A C51 H51B 107.8 . .
C51 C52 N9 112.8(6) . .
C51 C52 H52A 109.0 . .
N9 C52 H52A 109.0 . .
C51 C52 H52B 109.0 . .
N9 C52 H52B 109.0 . .
H52A C52 H52B 107.8 . .
N9 C53 C54 124.9(5) . .
N9 C53 H53 117.6 . .
C54 C53 H53 117.6 . .
C55 C54 C59 118.3(6) . .
C55 C54 C53 117.6(5) . .
C59 C54 C53 124.1(5) . .
C56 C55 C54 123.0(7) . .
C56 C55 H55 118.5 . .
C54 C55 H55 118.5 . .
C55 C56 C57 118.4(6) . .
C55 C56 H56 120.8 . .
C57 C56 H56 120.8 . .
C58 C57 C56 119.7(7) . .
C58 C57 H57 120.2 . .
C56 C57 H57 120.2 . .
C57 C58 C59 122.9(6) . .
C57 C58 H58 118.5 . .
C59 C58 H58 118.5 . .
O6 C59 C54 124.0(5) . .
O6 C59 C58 118.4(5) . .
C54 C59 C58 117.6(5) . .
N11 C60 Ru3 176.1(5) . .
O8 C61 C66 125.1(5) . .
O8 C61 C62 117.7(5) . .
C66 C61 C62 117.2(5) . .
C63 C62 C61 123.5(7) . .
C63 C62 H62 118.3 . .
C61 C62 H62 118.3 . .
C62 C63 C64 118.9(7) . .
C62 C63 H63 120.5 . .
C64 C63 H63 120.5 . .
C65 C64 C63 121.2(7) . .
C65 C64 H64 119.4 . .
C63 C64 H64 119.4 . .
C64 C65 C66 120.5(7) . .
C64 C65 H65 119.7 . .
C66 C65 H65 119.7 . .
C61 C66 C65 118.4(5) . .
C61 C66 C67 123.6(5) . .
C65 C66 C67 117.8(6) . .
N12 C67 C68 120.1(6) . .
N12 C67 C66 119.9(5) . .
C68 C67 C66 120.0(5) . .
C67 C68 H68A 109.5 . .
C67 C68 H68B 109.5 . .
H68A C68 H68B 109.5 . .
C67 C68 H68C 109.5 . .
H68A C68 H68C 109.5 . .
H68B C68 H68C 109.5 . .
O3 Mn1 O2 95.29(15) . .
O3 Mn1 N3 173.46(17) . .
O2 Mn1 N3 91.24(17) . .
O3 Mn1 N4 91.34(17) . .
O2 Mn1 N4 173.34(17) . .
N3 Mn1 N4 82.13(18) . .
O3 Mn1 N2 89.20(16) . .
O2 Mn1 N2 93.74(16) . .
N3 Mn1 N2 90.76(16) . .
N4 Mn1 N2 86.97(16) . .
O3 Mn1 N5 90.59(16) . .
O2 Mn1 N5 90.90(16) . .
N3 Mn1 N5 88.92(16) . .
N4 Mn1 N5 88.39(16) . .
N2 Mn1 N5 175.36(16) . .
O7 Mn2 O6 93.90(15) . .
O7 Mn2 N10 91.92(17) . .
O6 Mn2 N10 172.95(18) . .
O7 Mn2 N9 173.30(18) . .
O6 Mn2 N9 92.41(18) . .
N10 Mn2 N9 81.95(19) . .
O7 Mn2 N8 92.25(16) . .
O6 Mn2 N8 93.40(17) . .
N10 Mn2 N8 90.3(2) . .
N9 Mn2 N8 85.12(18) . .
O7 Mn2 N11 95.56(17) . .
O6 Mn2 N11 92.60(17) . .
N10 Mn2 N11 82.9(2) . .
N9 Mn2 N11 86.40(19) . .
N8 Mn2 N11 169.80(18) . .
C7 N1 Ru1 128.2(4) . .
C7 N1 H1 115.9 . .
Ru1 N1 H1 115.9 . .
C9 N2 Mn1 163.8(4) . .
C19 N3 C18 120.9(4) . .
C19 N3 Mn1 126.4(4) . .
C18 N3 Mn1 112.7(3) . .
C16 N4 C17 123.3(5) . .
C16 N4 Mn1 125.1(4) . .
C17 N4 Mn1 111.3(4) . .
C26 N5 Mn1 158.0(4) . .
C33 N6 Ru2 130.6(4) . .
C33 N6 H6 114.7 . .
Ru2 N6 H6 114.7 . .
C41 N7 Ru2 128.8(3) . .
C41 N7 H7 115.6 . .
Ru2 N7 H7 115.6 . .
C43 N8 Mn2 161.8(4) . .
C53 N9 C52 121.4(5) . .
C53 N9 Mn2 124.9(4) . .
C52 N9 Mn2 113.6(4) . .
C50 N10 C51 121.8(5) . .
C50 N10 Mn2 125.4(4) . .
C51 N10 Mn2 111.7(4) . .
C60 N11 Mn2 160.0(5) . .
C67 N12 Ru3 131.3(4) . .
C67 N12 H12A 114.3 . .
Ru3 N12 H12A 114.3 . .
C1 O1 Ru1 121.0(4) . .
C25 O2 Mn1 128.6(3) . .
C10 O3 Mn1 124.7(3) . .
C27 O4 Ru2 126.3(3) . .
C35 O5 Ru2 121.7(3) . .
C59 O6 Mn2 129.0(3) . .
C44 O7 Mn2 128.8(3) . .
C61 O8 Ru3 125.5(3) . .
O1 Ru1 O1 180.000(2) . 2_777
O1 Ru1 N1 86.58(16) . .
O1 Ru1 N1 93.42(16) 2_777 .
O1 Ru1 N1 93.42(16) . 2_777
O1 Ru1 N1 86.58(16) 2_777 2_777
N1 Ru1 N1 180.000(1) . 2_777
O1 Ru1 C9 90.77(17) . 2_777
O1 Ru1 C9 89.23(16) 2_777 2_777
N1 Ru1 C9 90.88(17) . 2_777
N1 Ru1 C9 89.12(17) 2_777 2_777
O1 Ru1 C9 89.23(16) . .
O1 Ru1 C9 90.77(17) 2_777 .
N1 Ru1 C9 89.12(17) . .
N1 Ru1 C9 90.88(17) 2_777 .
C9 Ru1 C9 180.000(2) 2_777 .
O5 Ru2 O4 179.00(13) . .
O5 Ru2 N6 91.34(15) . .
O4 Ru2 N6 88.14(16) . .
O5 Ru2 N7 87.36(15) . .
O4 Ru2 N7 93.18(15) . .
N6 Ru2 N7 177.93(17) . .
O5 Ru2 C26 87.60(16) . .
O4 Ru2 C26 91.55(16) . .
N6 Ru2 C26 90.72(17) . .
N7 Ru2 C26 90.84(17) . .
O5 Ru2 C43 90.32(16) . .
O4 Ru2 C43 90.50(17) . .
N6 Ru2 C43 85.95(18) . .
N7 Ru2 C43 92.44(18) . .
C26 Ru2 C43 176.0(2) . .
O8 Ru3 O8 180.0(2) 2_665 .
O8 Ru3 N12 87.24(16) 2_665 2_665
O8 Ru3 N12 92.76(16) . 2_665
O8 Ru3 N12 92.76(16) 2_665 .
O8 Ru3 N12 87.24(16) . .
N12 Ru3 N12 180.0(2) 2_665 .
O8 Ru3 C60 91.71(18) 2_665 .
O8 Ru3 C60 88.29(18) . .
N12 Ru3 C60 88.26(19) 2_665 .
N12 Ru3 C60 91.74(19) . .
O8 Ru3 C60 88.29(18) 2_665 2_665
O8 Ru3 C60 91.71(18) . 2_665
N12 Ru3 C60 91.74(19) 2_665 2_665
N12 Ru3 C60 88.26(19) . 2_665
C60 Ru3 C60 180.000(1) . 2_665

loop_
_geom_bond_atom_site_label_1
_geom_bond_atom_site_label_2
_geom_bond_distance
_geom_bond_site_symmetry_2
C1 O1 1.333(6) .
C1 C6 1.403(8) .
C1 C2 1.422(8) .
C2 C3 1.380(9) .
C2 H2 0.9300 .
C3 C4 1.377(10) .
C3 H3 0.9300 .
C4 C5 1.332(9) .
C4 H4 0.9300 .
C5 C6 1.420(7) .
C5 H5 0.9300 .
C6 C7 1.448(8) .
C7 N1 1.288(6) .
C7 C8 1.498(8) .
C8 H8A 0.9600 .
C8 H8B 0.9600 .
C8 H8C 0.9600 .
C9 N2 1.144(6) .
C9 Ru1 2.058(5) .
C10 O3 1.328(6) .
C10 C15 1.403(7) .
C10 C11 1.411(7) .
C11 C12 1.350(8) .
C11 H11 0.9300 .
C12 C13 1.357(9) .
C12 H12 0.9300 .
C13 C14 1.369(9) .
C13 H13 0.9300 .
C14 C15 1.395(8) .
C14 H14 0.9300 .
C15 C16 1.470(8) .
C16 N4 1.254(7) .
C16 H16 0.9300 .
C17 C18 1.468(8) .
C17 N4 1.473(6) .
C17 H17A 0.9700 .
C17 H17B 0.9700 .
C18 N3 1.477(6) .
C18 H18A 0.9700 .
C18 H18B 0.9700 .
C19 N3 1.284(6) .
C19 C20 1.439(7) .
C19 H19 0.9300 .
C20 C21 1.416(8) .
C20 C25 1.426(7) .
C21 C22 1.337(9) .
C21 H21 0.9300 .
C22 C23 1.388(9) .
C22 H22 0.9300 .
C23 C24 1.352(8) .
C23 H23 0.9300 .
C24 C25 1.414(7) .
C24 H24 0.9300 .
C25 O2 1.291(6) .
C26 N5 1.132(6) .
C26 Ru2 2.067(5) .
C27 O4 1.324(6) .
C27 C28 1.392(8) .
C27 C32 1.426(8) .
C28 C29 1.358(8) .
C28 H28 0.9300 .
C29 C30 1.389(11) .
C29 H29 0.9300 .
C30 C31 1.395(10) .
C30 H30 0.9300 .
C31 C32 1.394(7) .
C31 H31 0.9300 .
C32 C33 1.466(8) .
C33 N6 1.297(6) .
C33 C34 1.489(8) .
C34 H34A 0.9600 .
C34 H34B 0.9600 .
C34 H34C 0.9600 .
C35 O5 1.338(5) .
C35 C40 1.396(7) .
C35 C36 1.405(7) .
C36 C37 1.362(7) .
C36 H36 0.9300 .
C37 C38 1.376(8) .
C37 H37 0.9300 .
C38 C39 1.364(8) .
C38 H38 0.9300 .
C39 C40 1.429(7) .
C39 H39 0.9300 .
C40 C41 1.459(7) .
C41 N7 1.306(6) .
C41 C42 1.478(7) .
C42 H42A 0.9600 .
C42 H42B 0.9600 .
C42 H42C 0.9600 .
C43 N8 1.142(6) .
C43 Ru2 2.079(6) .
C44 O7 1.301(6) .
C44 C45 1.429(7) .
C44 C49 1.423(7) .
C45 C46 1.382(8) .
C45 H45 0.9300 .
C46 C47 1.397(10) .
C46 H46 0.9300 .
C47 C48 1.316(10) .
C47 H47 0.9300 .
C48 C49 1.412(8) .
C48 H48 0.9300 .
C49 C50 1.398(8) .
C50 N10 1.292(7) .
C50 H50 0.9300 .
C51 C52 1.394(10) .
C51 N10 1.466(8) .
C51 H51A 0.9700 .
C51 H51B 0.9700 .
C52 N9 1.401(8) .
C52 H52A 0.9700 .
C52 H52B 0.9700 .
C53 N9 1.310(7) .
C53 C54 1.423(8) .
C53 H53 0.9300 .
C54 C55 1.396(7) .
C54 C59 1.397(8) .
C55 C56 1.369(10) .
C55 H55 0.9300 .
C56 C57 1.393(10) .
C56 H56 0.9300 .
C57 C58 1.350(8) .
C57 H57 0.9300 .
C58 C59 1.411(8) .
C58 H58 0.9300 .
C59 O6 1.305(6) .
C60 N11 1.146(6) .
C60 Ru3 2.062(5) .
C61 O8 1.328(6) .
C61 C66 1.393(8) .
C61 C62 1.404(7) .
C62 C63 1.347(9) .
C62 H62 0.9300 .
C63 C64 1.371(10) .
C63 H63 0.9300 .
C64 C65 1.340(9) .
C64 H64 0.9300 .
C65 C66 1.439(8) .
C65 H65 0.9300 .
C66 C67 1.474(7) .
C67 N12 1.284(7) .
C67 C68 1.480(8) .
C68 H68A 0.9600 .
C68 H68B 0.9600 .
C68 H68C 0.9600 .
Mn1 O3 1.884(4) .
Mn1 O2 1.900(3) .
Mn1 N3 1.978(4) .
Mn1 N4 1.990(4) .
Mn1 N2 2.247(4) .
Mn1 N5 2.298(4) .
Mn2 O7 1.869(3) .
Mn2 O6 1.882(3) .
Mn2 N10 1.980(5) .
Mn2 N9 1.984(4) .
Mn2 N8 2.286(4) .
Mn2 N11 2.319(4) .
N1 Ru1 2.035(4) .
N1 H1 0.8600 .
N6 Ru2 2.031(4) .
N6 H6 0.8600 .
N7 Ru2 2.040(4) .
N7 H7 0.8600 .
N12 Ru3 2.024(5) .
N12 H12A 0.8600 .
O1 Ru1 1.986(3) .
O4 Ru2 1.991(3) .
O5 Ru2 1.969(3) .
O8 Ru3 1.984(3) .
Ru1 O1 1.986(3) 2_777
Ru1 N1 2.035(4) 2_777
Ru1 C9 2.058(5) 2_777
Ru3 O8 1.984(3) 2_665
Ru3 N12 2.024(5) 2_665
Ru3 C60 2.062(5) 2_665

loop_
_geom_torsion_atom_site_label_1
_geom_torsion_atom_site_label_2
_geom_torsion_atom_site_label_3
_geom_torsion_atom_site_label_4
_geom_torsion
_geom_torsion_site_symmetry_4
O1 C1 C2 C3 177.3(5) .
C6 C1 C2 C3 -6.1(8) .
C1 C2 C3 C4 2.2(9) .
C2 C3 C4 C5 2.0(11) .
C3 C4 C5 C6 -2.4(10) .
O1 C1 C6 C5 -178.1(5) .
C2 C1 C6 C5 5.6(7) .
O1 C1 C6 C7 3.9(8) .
C2 C1 C6 C7 -172.3(5) .
C4 C5 C6 C1 -1.4(9) .
C4 C5 C6 C7 176.5(6) .
C1 C6 C7 N1 -20.2(8) .
C5 C6 C7 N1 161.9(5) .
C1 C6 C7 C8 157.3(5) .
C5 C6 C7 C8 -20.6(8) .
O3 C10 C11 C12 178.3(5) .
C15 C10 C11 C12 -0.4(8) .
C10 C11 C12 C13 1.6(10) .
C11 C12 C13 C14 -2.4(11) .
C12 C13 C14 C15 2.3(11) .
C13 C14 C15 C10 -1.2(10) .
C13 C14 C15 C16 -178.9(6) .
O3 C10 C15 C14 -178.3(5) .
C11 C10 C15 C14 0.3(8) .
O3 C10 C15 C16 -0.7(8) .
C11 C10 C15 C16 177.9(5) .
C14 C15 C16 N4 -171.6(6) .
C10 C15 C16 N4 10.6(9) .
N4 C17 C18 N3 -46.7(5) .
N3 C19 C20 C21 -176.5(5) .
N3 C19 C20 C25 5.6(8) .
C25 C20 C21 C22 0.9(9) .
C19 C20 C21 C22 -177.0(6) .
C20 C21 C22 C23 1.5(10) .
C21 C22 C23 C24 -1.9(10) .
C22 C23 C24 C25 -0.2(9) .
C23 C24 C25 O2 -179.4(5) .
C23 C24 C25 C20 2.5(7) .
C21 C20 C25 O2 179.2(5) .
C19 C20 C25 O2 -2.9(8) .
C21 C20 C25 C24 -2.9(7) .
C19 C20 C25 C24 175.0(5) .
O4 C27 C28 C29 177.9(6) .
C32 C27 C28 C29 2.2(10) .
C27 C28 C29 C30 -7.4(12) .
C28 C29 C30 C31 9.3(13) .
C29 C30 C31 C32 -6.5(12) .
C30 C31 C32 C27 1.5(9) .
C30 C31 C32 C33 -177.2(6) .
O4 C27 C32 C31 -174.5(5) .
C28 C27 C32 C31 0.8(8) .
O4 C27 C32 C33 4.1(8) .
C28 C27 C32 C33 179.3(5) .
C31 C32 C33 N6 -177.6(5) .
C27 C32 C33 N6 3.8(8) .
C31 C32 C33 C34 2.9(8) .
C27 C32 C33 C34 -175.6(5) .
O5 C35 C36 C37 -179.3(4) .
C40 C35 C36 C37 -1.7(7) .
C35 C36 C37 C38 3.3(8) .
C36 C37 C38 C39 -2.0(9) .
C37 C38 C39 C40 -0.8(9) .
O5 C35 C40 C39 176.3(4) .
C36 C35 C40 C39 -1.1(7) .
O5 C35 C40 C41 0.7(8) .
C36 C35 C40 C41 -176.7(4) .
C38 C39 C40 C35 2.3(8) .
C38 C39 C40 C41 178.2(5) .
C35 C40 C41 N7 -20.8(7) .
C39 C40 C41 N7 163.7(5) .
C35 C40 C41 C42 157.8(5) .
C39 C40 C41 C42 -17.7(7) .
O7 C44 C45 C46 -176.4(5) .
C49 C44 C45 C46 1.6(8) .
C44 C45 C46 C47 0.0(10) .
C45 C46 C47 C48 -0.4(13) .
C46 C47 C48 C49 -1.0(14) .
C47 C48 C49 C50 -177.1(8) .
C47 C48 C49 C44 2.6(12) .
O7 C44 C49 C50 -5.3(9) .
C45 C44 C49 C50 176.8(6) .
O7 C44 C49 C48 175.0(6) .
C45 C44 C49 C48 -2.9(8) .
C48 C49 C50 N10 -176.4(6) .
C44 C49 C50 N10 3.9(10) .
N10 C51 C52 N9 29.1(12) .
N9 C53 C54 C55 176.1(6) .
N9 C53 C54 C59 -4.5(9) .
C59 C54 C55 C56 2.6(9) .
C53 C54 C55 C56 -177.9(6) .
C54 C55 C56 C57 -2.3(10) .
C55 C56 C57 C58 1.4(10) .
C56 C57 C58 C59 -1.0(10) .
C55 C54 C59 O6 178.7(5) .
C53 C54 C59 O6 -0.6(8) .
C55 C54 C59 C58 -2.0(7) .
C53 C54 C59 C58 178.6(5) .
C57 C58 C59 O6 -179.4(5) .
C57 C58 C59 C54 1.3(8) .
O8 C61 C62 C63 179.2(6) .
C66 C61 C62 C63 1.8(8) .
C61 C62 C63 C64 1.0(10) .
C62 C63 C64 C65 -4.8(11) .
C63 C64 C65 C66 5.5(10) .
O8 C61 C66 C65 -178.3(5) .
C62 C61 C66 C65 -1.1(7) .
O8 C61 C66 C67 -2.3(8) .
C62 C61 C66 C67 174.9(5) .
C64 C65 C66 C61 -2.5(8) .
C64 C65 C66 C67 -178.7(6) .
C61 C66 C67 N12 17.6(8) .
C65 C66 C67 N12 -166.4(5) .
C61 C66 C67 C68 -160.7(6) .
C65 C66 C67 C68 15.3(8) .
C6 C7 N1 Ru1 -3.4(7) .
C8 C7 N1 Ru1 179.1(4) .
Ru1 C9 N2 Mn1 33(12) .
O3 Mn1 N2 C9 24.5(15) .
O2 Mn1 N2 C9 119.7(15) .
N3 Mn1 N2 C9 -149.0(15) .
N4 Mn1 N2 C9 -66.9(15) .
N5 Mn1 N2 C9 -63(3) .
C20 C19 N3 C18 -176.6(4) .
C20 C19 N3 Mn1 5.8(7) .
C17 C18 N3 C19 -141.9(5) .
C17 C18 N3 Mn1 36.0(5) .
O3 Mn1 N3 C19 162.6(12) .
O2 Mn1 N3 C19 -14.0(4) .
N4 Mn1 N3 C19 165.4(4) .
N2 Mn1 N3 C19 -107.8(4) .
N5 Mn1 N3 C19 76.9(4) .
O3 Mn1 N3 C18 -15.1(15) .
O2 Mn1 N3 C18 168.2(3) .
N4 Mn1 N3 C18 -12.4(3) .
N2 Mn1 N3 C18 74.5(3) .
N5 Mn1 N3 C18 -100.9(3) .
C15 C16 N4 C17 178.3(5) .
C15 C16 N4 Mn1 4.5(8) .
C18 C17 N4 C16 -136.6(5) .
C18 C17 N4 Mn1 37.9(5) .
O3 Mn1 N4 C16 -20.1(4) .
O2 Mn1 N4 C16 165.3(12) .
N3 Mn1 N4 C16 160.2(5) .
N2 Mn1 N4 C16 69.0(4) .
N5 Mn1 N4 C16 -110.7(4) .
O3 Mn1 N4 C17 165.5(3) .
O2 Mn1 N4 C17 -9.0(15) .
N3 Mn1 N4 C17 -14.2(3) .
N2 Mn1 N4 C17 -105.4(3) .
N5 Mn1 N4 C17 75.0(3) .
Ru2 C26 N5 Mn1 20(5) .
O3 Mn1 N5 C26 125.0(11) .
O2 Mn1 N5 C26 29.7(11) .
N3 Mn1 N5 C26 -61.5(11) .
N4 Mn1 N5 C26 -143.7(11) .
N2 Mn1 N5 C26 -147.6(18) .
C32 C33 N6 Ru2 7.2(7) .
C34 C33 N6 Ru2 -173.4(4) .
C40 C41 N7 Ru2 2.3(7) .
C42 C41 N7 Ru2 -176.3(4) .
Ru2 C43 N8 Mn2 -63(29) .
O7 Mn2 N8 C43 172.8(16) .
O6 Mn2 N8 C43 78.8(16) .
N10 Mn2 N8 C43 -95.3(16) .
N9 Mn2 N8 C43 -13.4(16) .
N11 Mn2 N8 C43 -47(2) .
C54 C53 N9 C52 178.3(6) .
C54 C53 N9 Mn2 1.3(8) .
C51 C52 N9 C53 157.4(8) .
C51 C52 N9 Mn2 -25.3(10) .
O7 Mn2 N9 C53 164.3(13) .
O6 Mn2 N9 C53 4.1(5) .
N10 Mn2 N9 C53 -171.7(5) .
N8 Mn2 N9 C53 97.3(5) .
N11 Mn2 N9 C53 -88.4(5) .
O7 Mn2 N9 C52 -12.9(17) .
O6 Mn2 N9 C52 -173.1(5) .
N10 Mn2 N9 C52 11.1(5) .
N8 Mn2 N9 C52 -79.9(5) .
N11 Mn2 N9 C52 94.4(5) .
C49 C50 N10 C51 172.4(7) .
C49 C50 N10 Mn2 5.8(9) .
C52 C51 N10 C50 172.2(7) .
C52 C51 N10 Mn2 -19.6(10) .
O7 Mn2 N10 C50 -10.5(5) .
O6 Mn2 N10 C50 135.1(13) .
N9 Mn2 N10 C50 172.2(5) .
N8 Mn2 N10 C50 -102.8(5) .
N11 Mn2 N10 C50 84.9(5) .
O7 Mn2 N10 C51 -178.3(6) .
O6 Mn2 N10 C51 -32.6(17) .
N9 Mn2 N10 C51 4.5(6) .
N8 Mn2 N10 C51 89.5(6) .
N11 Mn2 N10 C51 -82.9(6) .
Ru3 C60 N11 Mn2 135(7) .
O7 Mn2 N11 C60 143.9(14) .
O6 Mn2 N11 C60 -121.9(14) .
N10 Mn2 N11 C60 52.7(14) .
N9 Mn2 N11 C60 -29.7(14) .
N8 Mn2 N11 C60 4(2) .
C68 C67 N12 Ru3 173.8(4) .
C66 C67 N12 Ru3 -4.5(7) .
C6 C1 O1 Ru1 33.6(6) .
C2 C1 O1 Ru1 -150.0(4) .
C24 C25 O2 Mn1 170.4(3) .
C20 C25 O2 Mn1 -11.8(7) .
O3 Mn1 O2 C25 -162.5(4) .
N3 Mn1 O2 C25 17.1(4) .
N4 Mn1 O2 C25 12.0(15) .
N2 Mn1 O2 C25 107.9(4) .
N5 Mn1 O2 C25 -71.9(4) .
C15 C10 O3 Mn1 -23.9(7) .
C11 C10 O3 Mn1 157.5(4) .
O2 Mn1 O3 C10 -151.5(4) .
N3 Mn1 O3 C10 31.9(15) .
N4 Mn1 O3 C10 29.1(4) .
N2 Mn1 O3 C10 -57.9(4) .
N5 Mn1 O3 C10 117.5(4) .
C28 C27 O4 Ru2 162.6(4) .
C32 C27 O4 Ru2 -22.0(7) .
C40 C35 O5 Ru2 35.8(6) .
C36 C35 O5 Ru2 -146.7(3) .
C54 C59 O6 Mn2 8.8(7) .
C58 C59 O6 Mn2 -170.4(4) .
O7 Mn2 O6 C59 173.1(4) .
N10 Mn2 O6 C59 27.6(17) .
N9 Mn2 O6 C59 -9.2(4) .
N8 Mn2 O6 C59 -94.4(4) .
N11 Mn2 O6 C59 77.3(4) .
C45 C44 O7 Mn2 174.1(4) .
C49 C44 O7 Mn2 -3.8(7) .
O6 Mn2 O7 C44 -166.4(4) .
N10 Mn2 O7 C44 9.6(4) .
N9 Mn2 O7 C44 33.4(16) .
N8 Mn2 O7 C44 100.0(4) .
N11 Mn2 O7 C44 -73.4(4) .
C66 C61 O8 Ru3 -25.2(7) .
C62 C61 O8 Ru3 157.6(4) .
C1 O1 Ru1 O1 -77(100) 2_777
C1 O1 Ru1 N1 -40.6(4) .
C1 O1 Ru1 N1 139.4(4) 2_777
C1 O1 Ru1 C9 -131.4(4) 2_777
C1 O1 Ru1 C9 48.6(4) .
C7 N1 Ru1 O1 27.6(4) .
C7 N1 Ru1 O1 -152.4(4) 2_777
C7 N1 Ru1 N1 -159(100) 2_777
C7 N1 Ru1 C9 118.3(5) 2_777
C7 N1 Ru1 C9 -61.7(5) .
N2 C9 Ru1 O1 33(11) .
N2 C9 Ru1 O1 -147(11) 2_777
N2 C9 Ru1 N1 119(11) .
N2 C9 Ru1 N1 -61(11) 2_777
N2 C9 Ru1 C9 -133(100) 2_777
C35 O5 Ru2 O4 84(8) .
C35 O5 Ru2 N6 142.4(3) .
C35 O5 Ru2 N7 -39.2(3) .
C35 O5 Ru2 C26 51.8(3) .
C35 O5 Ru2 C43 -131.6(3) .
C27 O4 Ru2 O5 82(8) .
C27 O4 Ru2 N6 23.6(4) .
C27 O4 Ru2 N7 -154.8(4) .
C27 O4 Ru2 C26 114.2(4) .
C27 O4 Ru2 C43 -62.4(4) .
C33 N6 Ru2 O5 163.8(4) .
C33 N6 Ru2 O4 -17.0(4) .
C33 N6 Ru2 N7 113(4) .
C33 N6 Ru2 C26 -108.6(5) .
C33 N6 Ru2 C43 73.6(5) .
C41 N7 Ru2 O5 21.8(4) .
C41 N7 Ru2 O4 -157.4(4) .
C41 N7 Ru2 N6 73(5) .
C41 N7 Ru2 C26 -65.8(4) .
C41 N7 Ru2 C43 112.0(4) .
N5 C26 Ru2 O5 47(4) .
N5 C26 Ru2 O4 -132(4) .
N5 C26 Ru2 N6 -44(4) .
N5 C26 Ru2 N7 135(4) .
N5 C26 Ru2 C43 -11(6) .
N8 C43 Ru2 O5 -86(28) .
N8 C43 Ru2 O4 94(28) .
N8 C43 Ru2 N6 6(28) .
N8 C43 Ru2 N7 -173(100) .
N8 C43 Ru2 C26 -27(30) .
C61 O8 Ru3 O8 147.9(4) 2_665
C61 O8 Ru3 N12 -152.1(4) 2_665
C61 O8 Ru3 N12 27.9(4) .
C61 O8 Ru3 C60 -64.0(4) .
C61 O8 Ru3 C60 116.0(4) 2_665
C67 N12 Ru3 O8 166.2(5) 2_665
C67 N12 Ru3 O8 -13.8(5) .
C67 N12 Ru3 N12 -105(100) 2_665
C67 N12 Ru3 C60 74.4(5) .
C67 N12 Ru3 C60 -105.6(5) 2_665
N11 C60 Ru3 O8 113(8) 2_665
N11 C60 Ru3 O8 -67(8) .
N11 C60 Ru3 N12 26(8) 2_665
N11 C60 Ru3 N12 -154(8) .
N11 C60 Ru3 C60 -28(100) 2_665

loop_
_platon_squeeze_void_nr
_platon_squeeze_void_average_x
_platon_squeeze_void_average_y
_platon_squeeze_void_average_z
_platon_squeeze_void_volume
_platon_squeeze_void_count_electrons
_platon_squeeze_void_content
1 0.022 0.500 0.500 1035 283 ' '
2 0.000 0.500 0.000 65 9 ' '
